data_4079793
loop_
_publ_author_name
'Zhao, Na'
'Zhang, Jinyuan'
'Yang, Ying'
'Chen, Guifang'
'Zhu, Hongping'
'Roesky, Herbert W.'

_publ_section_title
;
 Reactivity Studies of (Phenylethynyl)germylene LGeC\\tb CPh (L =
 HC[C(Me)N-2,6-iPr2C6H3]2) toward Pentafluorophenylcopper(I), -silver(I),
 and -gold(I) Complexes
;
_journal_issue 3
_journal_name_full Organometallics
_journal_page_first 762
_journal_paper_doi 10.1021/om300724t
_journal_volume 32
_journal_year 2013
_chemical_formula_sum 'C100 H108 Ag2 F10 Ge2 N4'
_chemical_formula_weight 1916.82
_chemical_name_systematic
; 
 ? 
;
_space_group_IT_number 2
_symmetry_cell_setting triclinic
_symmetry_space_group_name_Hall '-P 1'
_symmetry_space_group_name_H-M 'P -1'
_atom_sites_solution_hydrogens geom
_atom_sites_solution_primary direct
_atom_sites_solution_secondary difmap
_audit_creation_method SHELXL-97
_cell_angle_alpha 69.12(3)
_cell_angle_beta 69.51(3)
_cell_angle_gamma 64.43(3)
_cell_formula_units_Z 2
_cell_length_a 16.168(3)
_cell_length_b 18.229(4)
_cell_length_c 20.352(4)
_cell_measurement_temperature 173(2)
_cell_volume 4917(2)
_computing_cell_refinement 'rapid auto (rigaku 2004)'
_computing_data_collection 'rapid auto (rigaku 2004)'
_computing_data_reduction 'rapid auto (rigaku 2004)'
_computing_molecular_graphics 'Bruker SHELXTL'
_computing_publication_material 'Bruker SHELXTL'
_computing_structure_refinement 'SHELXL-97 (Sheldrick, 1997)'
_computing_structure_solution 'SHELXS-97 (Sheldrick, 1990)'
_diffrn_ambient_temperature 173(2)
_diffrn_measured_fraction_theta_full 0.988
_diffrn_measured_fraction_theta_max 0.988
_diffrn_measurement_device_type 'rigaku raxis rapid IP area detector'
_diffrn_measurement_method 'omega scans'
_diffrn_radiation_monochromator graphite
_diffrn_radiation_source 'rotating anode'
_diffrn_radiation_type MoK\a
_diffrn_radiation_wavelength 0.71073
_diffrn_reflns_av_R_equivalents 0.0792
_diffrn_reflns_av_sigmaI/netI 0.0791
_diffrn_reflns_limit_h_max 20
_diffrn_reflns_limit_h_min -20
_diffrn_reflns_limit_k_max 23
_diffrn_reflns_limit_k_min -23
_diffrn_reflns_limit_l_max 26
_diffrn_reflns_limit_l_min -26
_diffrn_reflns_number 76412
_diffrn_reflns_theta_full 27.48
_diffrn_reflns_theta_max 27.48
_diffrn_reflns_theta_min 3.02
_exptl_absorpt_coefficient_mu 1.061
_exptl_absorpt_correction_T_max 0.8570
_exptl_absorpt_correction_T_min 0.8158
_exptl_absorpt_correction_type 'empirical absorption correction'
_exptl_absorpt_process_details 'ABSCOR by T.Higashi 8 March, 1995'
_exptl_crystal_colour 'light yellow'
_exptl_crystal_density_diffrn 1.295
_exptl_crystal_density_meas ?
_exptl_crystal_density_method 'not measured'
_exptl_crystal_description block
_exptl_crystal_F_000 1968
_exptl_crystal_size_max 0.20
_exptl_crystal_size_mid 0.20
_exptl_crystal_size_min 0.15
_refine_diff_density_max 1.137
_refine_diff_density_min -1.685
_refine_diff_density_rms 0.117
_refine_ls_extinction_method none
_refine_ls_goodness_of_fit_ref 1.082
_refine_ls_hydrogen_treatment 'refined in a geometric riding mode'
_refine_ls_matrix_type full
_refine_ls_number_parameters 995
_refine_ls_number_reflns 22284
_refine_ls_number_restraints 0
_refine_ls_restrained_S_all 1.082
_refine_ls_R_factor_all 0.1128
_refine_ls_R_factor_gt 0.0621
_refine_ls_shift/su_max 0.005
_refine_ls_shift/su_mean 0.000
_refine_ls_structure_factor_coef Fsqd
_refine_ls_weighting_details 'calc w=1/[\s^2^(Fo^2^)+(0.1119P)^2^+0.0000P] where P=(Fo^2^+2Fc^2^)/3'
_refine_ls_weighting_scheme calc
_refine_ls_wR_factor_gt 0.1701
_refine_ls_wR_factor_ref 0.2146
_reflns_number_gt 12677
_reflns_number_total 22284
_reflns_threshold_expression >2sigma(I)
_cod_data_source_file om300724t_si_002.cif
_cod_data_source_block compound_2
_cod_depositor_comments
;
The following automatic conversions were performed:

'_symmetry_cell_setting' value 'Triclinic' changed to 'triclinic'
according to /home/saulius/struct/CIF-dictionaries/cif_core.dic
dictionary named 'cif_core.dic' version 2.4.2 from 2011-04-26.

Automatic conversion script
Id: cif_fix_values 1891 2012-01-12 08:04:46Z andrius 

The following automatic conversions were performed:

'_exptl_crystal_density_meas' value 'not measured' was changed to '?'
- the value is perceived as not measured.

Automatic conversion script
Id: cif_fix_values 3008 2015-01-20 13:52:24Z robertas 
;
_cod_original_cell_volume 4916.5(17)
_cod_original_sg_symbol_H-M P-1
_cod_database_code 4079793

loop_
_symmetry_equiv_pos_as_xyz
'x, y, z'
'-x, -y, -z'

loop_
_atom_site_label
_atom_site_type_symbol
_atom_site_fract_x
_atom_site_fract_y
_atom_site_fract_z
_atom_site_U_iso_or_equiv
_atom_site_adp_type
_atom_site_occupancy
_atom_site_symmetry_multiplicity
_atom_site_calc_flag
_atom_site_refinement_flags
_atom_site_disorder_assembly
_atom_site_disorder_group
Ag1 Ag 0.22871(2) 0.21462(2) 0.270296(19) 0.04069(12) Uani 1 1 d . A .
Ag2 Ag -0.28592(3) 0.68266(3) 0.32646(3) 0.05893(15) Uani 1 1 d . . .
Ge1 Ge 0.15737(3) 0.36901(3) 0.24894(3) 0.03450(14) Uani 1 1 d . . .
Ge2 Ge 0.29652(3) 0.06103(3) 0.28477(3) 0.03743(14) Uani 1 1 d . . .
N1 N 0.0809(3) 0.4190(2) 0.3294(2) 0.0360(9) Uani 1 1 d . A .
N2 N 0.0605(3) 0.4197(2) 0.1955(2) 0.0346(8) Uani 1 1 d . A .
N3 N 0.3643(3) -0.0111(2) 0.3590(2) 0.0408(9) Uani 1 1 d . A .
N4 N 0.3989(3) 0.0234(2) 0.2056(2) 0.0425(10) Uani 1 1 d . A .
F71 F -0.2846(3) 0.8505(2) 0.34116(18) 0.0730(10) Uani 1 1 d . . .
F72 F -0.2397(3) 0.9816(2) 0.2464(2) 0.0771(10) Uani 1 1 d . . .
F73 F -0.1782(3) 0.9865(2) 0.1031(2) 0.0813(11) Uani 1 1 d . . .
F74 F -0.1696(3) 0.8620(3) 0.05479(19) 0.0865(12) Uani 1 1 d . . .
F75 F -0.2160(3) 0.7315(2) 0.1483(2) 0.0888(12) Uani 1 1 d . . .
F81 F -0.4150(3) 0.6574(2) 0.4922(2) 0.0808(11) Uani 1 1 d . . .
F82 F -0.4641(3) 0.5268(3) 0.5836(2) 0.1041(14) Uani 1 1 d . . .
F83 F -0.3994(3) 0.3796(3) 0.5436(2) 0.1018(14) Uani 1 1 d . . .
F84 F -0.2857(3) 0.3656(2) 0.4116(3) 0.0969(14) Uani 1 1 d . . .
F85 F -0.2305(3) 0.4935(2) 0.3214(2) 0.0854(12) Uani 1 1 d . . .
C1 C -0.0434(4) 0.5334(3) 0.3823(3) 0.0503(13) Uani 1 1 d . A .
H1A H -0.0327 0.4924 0.4281 0.075 Uiso 1 1 calc R . .
H1B H -0.1111 0.5581 0.3841 0.075 Uiso 1 1 calc R . .
H1C H -0.0196 0.5777 0.3747 0.075 Uiso 1 1 calc R . .
C2 C 0.0069(3) 0.4911(3) 0.3221(3) 0.0385(11) Uani 1 1 d . . .
C3 C -0.0291(3) 0.5281(3) 0.2597(3) 0.0421(11) Uani 1 1 d . A .
H3A H -0.0717 0.5845 0.2551 0.050 Uiso 1 1 calc R . .
C4 C -0.0096(3) 0.4917(3) 0.2035(3) 0.0403(11) Uani 1 1 d . . .
C5 C -0.0734(4) 0.5344(3) 0.1526(3) 0.0534(14) Uani 1 1 d . A .
H5A H -0.0358 0.5434 0.1028 0.080 Uiso 1 1 calc R . .
H5B H -0.1174 0.5885 0.1628 0.080 Uiso 1 1 calc R . .
H5C H -0.1087 0.4993 0.1588 0.080 Uiso 1 1 calc R . .
C6 C 0.4791(4) -0.1394(4) 0.4138(3) 0.0608(16) Uani 1 1 d . A .
H6A H 0.4828 -0.1066 0.4411 0.091 Uiso 1 1 calc R . .
H6B H 0.5425 -0.1773 0.3966 0.091 Uiso 1 1 calc R . .
H6C H 0.4389 -0.1722 0.4452 0.091 Uiso 1 1 calc R . .
C7 C 0.4381(3) -0.0814(3) 0.3504(3) 0.0446(12) Uani 1 1 d . . .
C8 C 0.4798(4) -0.1023(3) 0.2831(3) 0.0479(13) Uani 1 1 d . A .
H8A H 0.5226 -0.1582 0.2842 0.057 Uiso 1 1 calc R . .
C9 C 0.4665(3) -0.0521(3) 0.2157(3) 0.0451(12) Uani 1 1 d . . .
C10 C 0.5331(4) -0.0823(4) 0.1504(3) 0.0603(16) Uani 1 1 d . A .
H10A H 0.5430 -0.0344 0.1111 0.091 Uiso 1 1 calc R . .
H10B H 0.5064 -0.1109 0.1350 0.091 Uiso 1 1 calc R . .
H10C H 0.5935 -0.1214 0.1621 0.091 Uiso 1 1 calc R . .
C11 C 0.1115(3) 0.3802(3) 0.3960(2) 0.0384(11) Uani 1 1 d . . .
C12 C 0.0879(3) 0.3092(3) 0.4421(3) 0.0401(11) Uani 1 1 d . A .
C13 C 0.1180(4) 0.2719(3) 0.5067(3) 0.0469(12) Uani 1 1 d . . .
H13A H 0.1013 0.2254 0.5393 0.056 Uiso 1 1 calc R A .
C14 C 0.1716(4) 0.3012(3) 0.5241(3) 0.0512(14) Uani 1 1 d . A .
H14A H 0.1922 0.2742 0.5679 0.061 Uiso 1 1 calc R . .
C15 C 0.1950(3) 0.3683(3) 0.4788(3) 0.0437(12) Uani 1 1 d . . .
H15A H 0.2315 0.3878 0.4919 0.052 Uiso 1 1 calc R A .
C16 C 0.1665(3) 0.4101(3) 0.4129(3) 0.0417(11) Uani 1 1 d . A .
C21 C 0.0700(3) 0.3773(3) 0.1432(3) 0.0384(11) Uani 1 1 d . . .
C22 C 0.0250(3) 0.3203(3) 0.1651(3) 0.0432(12) Uani 1 1 d . A .
C23 C 0.0377(4) 0.2763(3) 0.1152(3) 0.0517(13) Uani 1 1 d . . .
H23A H 0.0074 0.2368 0.1291 0.062 Uiso 1 1 calc R A .
C24 C 0.0940(4) 0.2908(3) 0.0466(3) 0.0532(14) Uani 1 1 d . A .
H24A H 0.1034 0.2603 0.0137 0.064 Uiso 1 1 calc R . .
C25 C 0.1373(4) 0.3501(4) 0.0251(3) 0.0519(14) Uani 1 1 d . . .
H25A H 0.1753 0.3596 -0.0226 0.062 Uiso 1 1 calc R A .
C26 C 0.1260(3) 0.3957(3) 0.0720(3) 0.0436(12) Uani 1 1 d . A .
C31 C 0.3264(3) 0.0111(3) 0.4290(3) 0.0404(11) Uani 1 1 d . . .
C32 C 0.2668(4) -0.0278(3) 0.4846(3) 0.0468(12) Uani 1 1 d . A .
C33 C 0.2349(4) -0.0063(3) 0.5502(3) 0.0499(13) Uani 1 1 d . . .
H33A H 0.1937 -0.0311 0.5886 0.060 Uiso 1 1 calc R A .
C34 C 0.2613(4) 0.0497(4) 0.5614(3) 0.0549(14) Uani 1 1 d . A .
H34A H 0.2405 0.0613 0.6076 0.066 Uiso 1 1 calc R . .
C35 C 0.3183(4) 0.0895(4) 0.5049(3) 0.0503(13) Uani 1 1 d . . .
H35A H 0.3348 0.1293 0.5128 0.060 Uiso 1 1 calc R A .
C36 C 0.3516(3) 0.0719(3) 0.4372(3) 0.0407(11) Uani 1 1 d . A .
C41 C 0.3963(3) 0.0809(3) 0.1348(3) 0.0431(12) Uani 1 1 d . . .
C42 C 0.3501(4) 0.0759(3) 0.0901(3) 0.0496(13) Uani 1 1 d . A .
C43 C 0.3465(4) 0.1343(4) 0.0243(3) 0.0558(15) Uani 1 1 d . . .
H43A H 0.3142 0.1336 -0.0064 0.067 Uiso 1 1 calc R A .
C44 C 0.3889(4) 0.1938(4) 0.0020(3) 0.0631(17) Uani 1 1 d . A .
H44A H 0.3864 0.2327 -0.0437 0.076 Uiso 1 1 calc R . .
C45 C 0.4349(4) 0.1962(4) 0.0468(3) 0.0608(15) Uani 1 1 d . . .
H45A H 0.4642 0.2368 0.0312 0.073 Uiso 1 1 calc R A .
C46 C 0.4390(3) 0.1402(3) 0.1142(3) 0.0460(12) Uani 1 1 d . A .
C51 C 0.2208(4) -0.0025(3) 0.2964(3) 0.0479(12) Uani 1 1 d . A .
C52 C 0.1643(4) -0.0324(4) 0.3027(3) 0.0515(13) Uani 1 1 d . . .
C53 C 0.0982(4) -0.0675(4) 0.3065(3) 0.0528(13) Uani 1 1 d . A .
C54 C 0.0200(4) -0.0196(4) 0.2781(4) 0.0653(16) Uani 1 1 d . . .
H54A H 0.0087 0.0384 0.2565 0.078 Uiso 1 1 calc R A .
C55 C -0.0421(5) -0.0536(5) 0.2804(4) 0.0766(19) Uani 1 1 d . A .
H55A H -0.0956 -0.0191 0.2604 0.092 Uiso 1 1 calc R . .
C56 C -0.0276(5) -0.1371(5) 0.3112(4) 0.0675(17) Uani 1 1 d . . .
H56A H -0.0713 -0.1601 0.3131 0.081 Uiso 1 1 calc R A .
C57 C 0.0481(5) -0.1862(4) 0.3388(3) 0.0696(18) Uani 1 1 d . A .
H57A H 0.0582 -0.2442 0.3596 0.084 Uiso 1 1 calc R . .
C58 C 0.1136(4) -0.1523(4) 0.3372(3) 0.0613(15) Uani 1 1 d . . .
H58A H 0.1672 -0.1873 0.3569 0.074 Uiso 1 1 calc R A .
C61 C 0.2279(18) 0.4378(15) 0.1989(15) 0.047(9) Uiso 0.482(10) 1 d P A 2
C62 C 0.2870(11) 0.4736(10) 0.1612(8) 0.035(4) Uiso 0.482(10) 1 d P A 2
C63 C 0.3486(5) 0.5174(5) 0.1121(5) 0.043(3) Uiso 0.482(10) 1 d PG A 2
C64 C 0.3159(4) 0.5964(5) 0.0672(5) 0.059(4) Uiso 0.482(10) 1 d PG A 2
H64A H 0.2502 0.6242 0.0698 0.071 Uiso 0.482(10) 1 calc PR A 2
C65 C 0.3792(6) 0.6347(4) 0.0185(4) 0.056(3) Uiso 0.482(10) 1 d PG A 2
H65A H 0.3568 0.6887 -0.0122 0.067 Uiso 0.482(10) 1 calc PR A 2
C66 C 0.4753(5) 0.5940(5) 0.0147(4) 0.061(4) Uiso 0.482(10) 1 d PG A 2
H66A H 0.5186 0.6202 -0.0186 0.073 Uiso 0.482(10) 1 calc PR A 2
C67 C 0.5080(4) 0.5150(5) 0.0596(5) 0.077(4) Uiso 0.482(10) 1 d PG A 2
H67A H 0.5737 0.4872 0.0570 0.093 Uiso 0.482(10) 1 calc PR A 2
C68 C 0.4447(5) 0.4767(4) 0.1083(5) 0.056(3) Uiso 0.482(10) 1 d PG A 2
H68A H 0.4671 0.4227 0.1390 0.067 Uiso 0.482(10) 1 calc PR A 2
C61A C 0.2295(15) 0.4469(14) 0.1996(12) 0.036(6) Uiso 0.518(10) 1 d P A 1
C62A C 0.2732(11) 0.4892(10) 0.1673(9) 0.047(5) Uiso 0.518(10) 1 d P A 1
C63A C 0.3374(5) 0.5339(6) 0.1294(5) 0.054(3) Uiso 0.518(10) 1 d PG A 1
C64A C 0.3058(5) 0.6120(6) 0.0830(5) 0.061(4) Uiso 0.518(10) 1 d PG A 1
H64B H 0.2431 0.6347 0.0772 0.074 Uiso 0.518(10) 1 calc PR A 1
C65A C 0.3661(7) 0.6571(5) 0.0451(6) 0.095(5) Uiso 0.518(10) 1 d PG A 1
H65B H 0.3446 0.7105 0.0133 0.114 Uiso 0.518(10) 1 calc PR A 1
C66A C 0.4580(7) 0.6240(6) 0.0536(6) 0.111(6) Uiso 0.518(10) 1 d PG A 1
H66B H 0.4992 0.6547 0.0276 0.133 Uiso 0.518(10) 1 calc PR A 1
C67A C 0.4896(5) 0.5459(6) 0.1000(6) 0.096(5) Uiso 0.518(10) 1 d PG A 1
H67B H 0.5524 0.5233 0.1058 0.115 Uiso 0.518(10) 1 calc PR A 1
C68A C 0.4293(6) 0.5008(5) 0.1379(5) 0.065(3) Uiso 0.518(10) 1 d PG A 1
H68B H 0.4509 0.4475 0.1697 0.078 Uiso 0.518(10) 1 calc PR A 1
C70 C -0.2500(4) 0.7835(3) 0.2490(3) 0.0530(14) Uani 1 1 d . . .
C71 C -0.2536(4) 0.8500(4) 0.2690(3) 0.0516(13) Uani 1 1 d . . .
C72 C -0.2315(4) 0.9171(4) 0.2226(3) 0.0522(13) Uani 1 1 d . . .
C73 C -0.2013(4) 0.9213(4) 0.1494(3) 0.0533(14) Uani 1 1 d . . .
C74 C -0.1964(4) 0.8578(4) 0.1260(3) 0.0595(16) Uani 1 1 d . . .
C75 C -0.2214(4) 0.7921(4) 0.1764(3) 0.0562(15) Uani 1 1 d . . .
C80 C -0.3216(4) 0.5811(4) 0.4031(4) 0.0604(15) Uani 1 1 d . . .
C81 C -0.3784(4) 0.5847(4) 0.4688(4) 0.0643(17) Uani 1 1 d . . .
C82 C -0.4071(5) 0.5197(5) 0.5173(4) 0.077(2) Uani 1 1 d . . .
C83 C -0.3737(5) 0.4444(5) 0.4978(5) 0.077(2) Uani 1 1 d . . .
C84 C -0.3162(4) 0.4389(4) 0.4304(4) 0.0681(17) Uani 1 1 d . . .
C85 C -0.2907(4) 0.5053(4) 0.3866(4) 0.0628(16) Uani 1 1 d . . .
C121 C 0.0289(3) 0.2772(3) 0.4239(3) 0.0463(12) Uani 1 1 d . . .
H12A H 0.0414 0.2911 0.3699 0.056 Uiso 1 1 calc R A .
C122 C -0.0775(4) 0.3202(4) 0.4523(4) 0.0625(16) Uani 1 1 d . A .
H12B H -0.0942 0.3812 0.4346 0.094 Uiso 1 1 calc R . .
H12C H -0.0930 0.3052 0.5053 0.094 Uiso 1 1 calc R . .
H12D H -0.1130 0.3017 0.4350 0.094 Uiso 1 1 calc R . .
C123 C 0.0565(4) 0.1806(3) 0.4509(3) 0.0590(15) Uani 1 1 d . A .
H12E H 0.1243 0.1538 0.4327 0.088 Uiso 1 1 calc R . .
H12F H 0.0215 0.1620 0.4332 0.088 Uiso 1 1 calc R . .
H12G H 0.0410 0.1649 0.5039 0.088 Uiso 1 1 calc R . .
C161 C 0.1990(4) 0.4824(3) 0.3640(3) 0.0473(12) Uani 1 1 d . . .
H16A H 0.1699 0.5059 0.3215 0.057 Uiso 1 1 calc R A .
C162 C 0.3061(4) 0.4525(4) 0.3352(3) 0.0589(15) Uani 1 1 d . A .
H16B H 0.3256 0.4084 0.3104 0.088 Uiso 1 1 calc R . .
H16C H 0.3368 0.4303 0.3756 0.088 Uiso 1 1 calc R . .
H16D H 0.3245 0.4997 0.3012 0.088 Uiso 1 1 calc R . .
C163 C 0.1655(5) 0.5539(4) 0.4020(3) 0.0648(16) Uani 1 1 d . A .
H16E H 0.0968 0.5722 0.4199 0.097 Uiso 1 1 calc R . .
H16F H 0.1832 0.6013 0.3674 0.097 Uiso 1 1 calc R . .
H16G H 0.1952 0.5335 0.4427 0.097 Uiso 1 1 calc R . .
C221 C -0.0409(4) 0.3039(3) 0.2390(3) 0.0499(13) Uani 1 1 d . . .
H22A H -0.0383 0.3358 0.2689 0.060 Uiso 1 1 calc R A .
C222 C -0.0104(5) 0.2119(4) 0.2779(4) 0.0761(19) Uani 1 1 d . A .
H22B H -0.0535 0.2039 0.3256 0.114 Uiso 1 1 calc R . .
H22C H 0.0537 0.1932 0.2838 0.114 Uiso 1 1 calc R . .
H22D H -0.0118 0.1791 0.2495 0.114 Uiso 1 1 calc R . .
C223 C -0.1411(4) 0.3339(5) 0.2340(4) 0.078(2) Uani 1 1 d . A .
H22E H -0.1815 0.3243 0.2826 0.117 Uiso 1 1 calc R . .
H22F H -0.1457 0.3030 0.2054 0.117 Uiso 1 1 calc R . .
H22G H -0.1615 0.3939 0.2105 0.117 Uiso 1 1 calc R . .
C261 C 0.1722(3) 0.4594(3) 0.0461(3) 0.0464(12) Uani 1 1 d . . .
H26A H 0.1540 0.4868 0.0863 0.056 Uiso 1 1 calc R A .
C262 C 0.1385(4) 0.5272(4) -0.0183(3) 0.0635(16) Uani 1 1 d . A .
H26B H 0.0694 0.5495 -0.0068 0.095 Uiso 1 1 calc R . .
H26C H 0.1621 0.5034 -0.0603 0.095 Uiso 1 1 calc R . .
H26D H 0.1621 0.5725 -0.0292 0.095 Uiso 1 1 calc R . .
C263 C 0.2796(4) 0.4190(4) 0.0276(3) 0.0636(16) Uani 1 1 d . A .
H26E H 0.3002 0.3746 0.0692 0.095 Uiso 1 1 calc R . .
H26F H 0.3078 0.4616 0.0156 0.095 Uiso 1 1 calc R . .
H26G H 0.2998 0.3950 -0.0139 0.095 Uiso 1 1 calc R . .
C321 C 0.2327(4) -0.0890(3) 0.4749(3) 0.0527(13) Uani 1 1 d . . .
H32A H 0.2631 -0.0978 0.4250 0.063 Uiso 1 1 calc R A .
C322 C 0.1252(4) -0.0516(4) 0.4838(3) 0.0656(16) Uani 1 1 d . A .
H32B H 0.1043 -0.0899 0.4753 0.098 Uiso 1 1 calc R . .
H32C H 0.1084 0.0026 0.4488 0.098 Uiso 1 1 calc R . .
H32D H 0.0944 -0.0438 0.5330 0.098 Uiso 1 1 calc R . .
C323 C 0.2586(6) -0.1741(4) 0.5293(4) 0.086(2) Uani 1 1 d . A .
H32E H 0.2482 -0.2148 0.5150 0.129 Uiso 1 1 calc R . .
H32F H 0.2191 -0.1684 0.5776 0.129 Uiso 1 1 calc R . .
H32G H 0.3251 -0.1934 0.5300 0.129 Uiso 1 1 calc R . .
C361 C 0.4156(3) 0.1138(3) 0.3773(3) 0.0460(12) Uani 1 1 d . . .
H36A H 0.4084 0.1133 0.3306 0.055 Uiso 1 1 calc R A .
C362 C 0.3884(5) 0.2053(4) 0.3763(4) 0.0671(17) Uani 1 1 d . A .
H36B H 0.3211 0.2347 0.3774 0.101 Uiso 1 1 calc R . .
H36C H 0.4253 0.2319 0.3322 0.101 Uiso 1 1 calc R . .
H36D H 0.4014 0.2082 0.4187 0.101 Uiso 1 1 calc R . .
C363 C 0.5194(4) 0.0650(4) 0.3792(4) 0.082(2) Uani 1 1 d . A .
H36E H 0.5361 0.0072 0.3775 0.122 Uiso 1 1 calc R . .
H36F H 0.5297 0.0649 0.4240 0.122 Uiso 1 1 calc R . .
H36G H 0.5590 0.0918 0.3375 0.122 Uiso 1 1 calc R . .
C421 C 0.3042(4) 0.0119(4) 0.1102(3) 0.0542(14) Uani 1 1 d . . .
H42A H 0.3178 -0.0277 0.1571 0.065 Uiso 1 1 calc R A .
C422 C 0.1986(4) 0.0527(4) 0.1200(3) 0.0614(16) Uani 1 1 d . A .
H42B H 0.1739 0.0906 0.1520 0.092 Uiso 1 1 calc R . .
H42C H 0.1698 0.0094 0.1415 0.092 Uiso 1 1 calc R . .
H42D H 0.1835 0.0846 0.0729 0.092 Uiso 1 1 calc R . .
C423 C 0.3457(5) -0.0384(4) 0.0528(4) 0.0707(18) Uani 1 1 d . A .
H42E H 0.4140 -0.0656 0.0477 0.106 Uiso 1 1 calc R . .
H42F H 0.3325 -0.0007 0.0065 0.106 Uiso 1 1 calc R . .
H42G H 0.3171 -0.0813 0.0676 0.106 Uiso 1 1 calc R . .
C461 C 0.4933(4) 0.1444(4) 0.1598(3) 0.0549(14) Uani 1 1 d . . .
H46A H 0.4789 0.1078 0.2091 0.066 Uiso 1 1 calc R A .
C462 C 0.4660(4) 0.2326(4) 0.1686(4) 0.0641(16) Uani 1 1 d . A .
H46B H 0.3982 0.2544 0.1898 0.096 Uiso 1 1 calc R . .
H46C H 0.4812 0.2696 0.1212 0.096 Uiso 1 1 calc R . .
H46D H 0.5011 0.2301 0.2005 0.096 Uiso 1 1 calc R . .
C463 C 0.6007(5) 0.1086(5) 0.1284(5) 0.097(3) Uani 1 1 d . A .
H46E H 0.6186 0.0506 0.1265 0.145 Uiso 1 1 calc R . .
H46F H 0.6345 0.1100 0.1593 0.145 Uiso 1 1 calc R . .
H46G H 0.6169 0.1426 0.0795 0.145 Uiso 1 1 calc R . .
C91 C 0.6352(7) 0.3147(9) 0.2475(10) 0.110(5) Uiso 0.676(14) 1 d PG B 2
C92 C 0.6725(8) 0.3317(5) 0.1732(9) 0.096(4) Uiso 0.676(14) 1 d PG B 2
H92A H 0.6558 0.3879 0.1449 0.116 Uiso 0.676(14) 1 calc PR B 2
C93 C 0.7345(8) 0.2665(9) 0.1404(4) 0.098(4) Uiso 0.676(14) 1 d PG B 2
H93A H 0.7600 0.2781 0.0897 0.118 Uiso 0.676(14) 1 calc PR B 2
C94 C 0.7590(7) 0.1843(6) 0.1818(7) 0.100(4) Uiso 0.676(14) 1 d PG B 2
H94A H 0.8013 0.1398 0.1594 0.120 Uiso 0.676(14) 1 calc PR B 2
C95 C 0.7216(9) 0.1674(6) 0.2560(6) 0.104(4) Uiso 0.676(14) 1 d PG B 2
H95A H 0.7384 0.1112 0.2843 0.125 Uiso 0.676(14) 1 calc PR B 2
C96 C 0.6597(9) 0.2326(12) 0.2889(4) 0.104(5) Uiso 0.676(14) 1 d PG B 2
H96A H 0.6342 0.2210 0.3396 0.125 Uiso 0.676(14) 1 calc PR B 2
C97 C 0.5748(12) 0.3807(12) 0.2880(10) 0.155(7) Uiso 0.676(14) 1 d P B 2
H97A H 0.5188 0.4163 0.2684 0.232 Uiso 0.676(14) 1 calc PR B 2
H97B H 0.6104 0.4151 0.2831 0.232 Uiso 0.676(14) 1 calc PR B 2
H97C H 0.5553 0.3543 0.3392 0.232 Uiso 0.676(14) 1 calc PR B 2
C91A C 0.6354(14) 0.2879(17) 0.2751(9) 0.080(8) Uiso 0.324(14) 1 d PG B 1
C92A C 0.6380(15) 0.3460(8) 0.2086(14) 0.088(8) Uiso 0.324(14) 1 d PG B 1
H92B H 0.6051 0.4041 0.2063 0.106 Uiso 0.324(14) 1 calc PR B 1
C93A C 0.6887(18) 0.3191(18) 0.1454(8) 0.086(8) Uiso 0.324(14) 1 d PG B 1
H93B H 0.6905 0.3588 0.0999 0.103 Uiso 0.324(14) 1 calc PR B 1
C94A C 0.7368(16) 0.234(2) 0.1487(13) 0.134(14) Uiso 0.324(14) 1 d PG B 1
H94B H 0.7715 0.2157 0.1055 0.161 Uiso 0.324(14) 1 calc PR B 1
C95A C 0.7342(18) 0.1760(10) 0.2152(19) 0.152(14) Uiso 0.324(14) 1 d PG B 1
H95B H 0.7671 0.1179 0.2174 0.183 Uiso 0.324(14) 1 calc PR B 1
C96A C 0.6835(19) 0.2029(14) 0.2784(12) 0.073(7) Uiso 0.324(14) 1 d PG B 1
H96B H 0.6817 0.1632 0.3238 0.088 Uiso 0.324(14) 1 calc PR B 1
C97A C 0.589(2) 0.297(2) 0.3425(19) 0.141(14) Uiso 0.324(14) 1 d P B 1
H97D H 0.5207 0.3205 0.3457 0.211 Uiso 0.324(14) 1 calc PR B 1
H97E H 0.6072 0.3346 0.3541 0.211 Uiso 0.324(14) 1 calc PR B 1
H97F H 0.6043 0.2420 0.3769 0.211 Uiso 0.324(14) 1 calc PR B 1
C101 C -0.5358(6) 0.3498(7) 0.7925(6) 0.097(5) Uiso 0.50 1 d PG . .
C102 C -0.4867(8) 0.3392(7) 0.8411(5) 0.117(6) Uiso 0.50 1 d PG . .
H10D H -0.5175 0.3671 0.8793 0.141 Uiso 0.50 1 calc PR . .
C103 C -0.3923(8) 0.2879(8) 0.8339(6) 0.127(7) Uiso 0.50 1 d PG . .
H10E H -0.3587 0.2806 0.8671 0.152 Uiso 0.50 1 calc PR . .
C104 C -0.3472(6) 0.2471(7) 0.7780(6) 0.111(6) Uiso 0.50 1 d PG . .
H10F H -0.2828 0.2120 0.7730 0.133 Uiso 0.50 1 calc PR . .
C105 C -0.3964(7) 0.2577(6) 0.7293(5) 0.085(4) Uiso 0.50 1 d PG . .
H10G H -0.3656 0.2298 0.6911 0.102 Uiso 0.50 1 calc PR . .
C106 C -0.4907(7) 0.3090(7) 0.7366(5) 0.083(4) Uiso 0.50 1 d PG . .
H10H H -0.5243 0.3163 0.7033 0.099 Uiso 0.50 1 calc PR . .
C107 C -0.6395(9) 0.4036(9) 0.8052(8) 0.074(4) Uiso 0.50 1 d P . .
H10I H -0.6522 0.4416 0.8344 0.111 Uiso 0.50 1 calc PR . .
H10J H -0.6775 0.3676 0.8308 0.111 Uiso 0.50 1 calc PR . .
H10K H -0.6558 0.4365 0.7587 0.111 Uiso 0.50 1 calc PR . .
C111 C 0.0696(7) 0.7462(7) 0.1466(4) 0.087(4) Uiso 0.50 1 d PG . .
C112 C 0.0894(8) 0.8188(7) 0.1293(6) 0.100(5) Uiso 0.50 1 d PG . .
H11A H 0.1015 0.8329 0.1648 0.120 Uiso 0.50 1 calc PR . .
C113 C 0.0914(8) 0.8709(6) 0.0599(6) 0.135(7) Uiso 0.50 1 d PG . .
H11B H 0.1050 0.9205 0.0481 0.162 Uiso 0.50 1 calc PR . .
C114 C 0.0737(8) 0.8503(6) 0.0079(5) 0.096(5) Uiso 0.50 1 d PG . .
H11C H 0.0751 0.8858 -0.0394 0.115 Uiso 0.50 1 calc PR . .
C115 C 0.0539(7) 0.7777(7) 0.0253(5) 0.081(4) Uiso 0.50 1 d PG . .
H11D H 0.0418 0.7636 -0.0103 0.097 Uiso 0.50 1 calc PR . .
C116 C 0.0519(7) 0.7256(5) 0.0946(5) 0.087(4) Uiso 0.50 1 d PG . .
H11E H 0.0384 0.6760 0.1064 0.105 Uiso 0.50 1 calc PR . .
C117 C 0.0698(18) 0.7021(15) 0.2029(13) 0.160(9) Uiso 0.50 1 d P . .
H11F H 0.0267 0.7335 0.2394 0.240 Uiso 0.50 1 calc PR . .
H11G H 0.1337 0.6779 0.2109 0.240 Uiso 0.50 1 calc PR . .
H11H H 0.0493 0.6571 0.2068 0.240 Uiso 0.50 1 calc PR . .

loop_
_atom_site_aniso_label
_atom_site_aniso_U_11
_atom_site_aniso_U_22
_atom_site_aniso_U_33
_atom_site_aniso_U_23
_atom_site_aniso_U_13
_atom_site_aniso_U_12
Ag1 0.0372(2) 0.0322(2) 0.0430(2) -0.00803(17) -0.01113(16) -0.00309(16)
Ag2 0.0535(3) 0.0398(2) 0.0770(3) -0.0041(2) -0.0257(2) -0.0104(2)
Ge1 0.0312(3) 0.0312(3) 0.0356(3) -0.0068(2) -0.0091(2) -0.0061(2)
Ge2 0.0322(3) 0.0320(3) 0.0398(3) -0.0072(2) -0.0090(2) -0.0046(2)
N1 0.037(2) 0.033(2) 0.036(2) -0.0067(18) -0.0109(17) -0.0097(17)
N2 0.035(2) 0.0271(19) 0.035(2) -0.0052(17) -0.0130(16) -0.0029(16)
N3 0.040(2) 0.027(2) 0.044(2) -0.0079(18) -0.0115(18) 0.0000(17)
N4 0.032(2) 0.035(2) 0.046(2) -0.010(2) -0.0066(18) -0.0005(17)
F71 0.100(3) 0.069(2) 0.054(2) -0.0105(18) -0.0272(19) -0.030(2)
F72 0.110(3) 0.058(2) 0.086(3) -0.007(2) -0.044(2) -0.041(2)
F73 0.079(2) 0.069(3) 0.078(3) 0.013(2) -0.018(2) -0.035(2)
F74 0.086(3) 0.094(3) 0.055(2) -0.025(2) -0.0104(19) -0.009(2)
F75 0.106(3) 0.064(2) 0.101(3) -0.044(2) -0.033(2) -0.009(2)
F81 0.078(2) 0.074(3) 0.090(3) -0.025(2) -0.026(2) -0.017(2)
F82 0.105(3) 0.127(4) 0.081(3) -0.010(3) -0.018(3) -0.057(3)
F83 0.118(3) 0.088(3) 0.103(3) 0.026(3) -0.039(3) -0.069(3)
F84 0.094(3) 0.047(2) 0.147(4) -0.011(2) -0.034(3) -0.028(2)
F85 0.076(3) 0.057(2) 0.102(3) -0.021(2) 0.001(2) -0.020(2)
C1 0.048(3) 0.047(3) 0.046(3) -0.017(3) -0.013(2) -0.002(2)
C2 0.039(3) 0.032(3) 0.038(3) -0.008(2) -0.006(2) -0.010(2)
C3 0.044(3) 0.030(2) 0.046(3) -0.009(2) -0.016(2) -0.003(2)
C4 0.042(3) 0.030(2) 0.040(3) -0.003(2) -0.012(2) -0.006(2)
C5 0.052(3) 0.050(3) 0.054(3) -0.016(3) -0.026(3) 0.000(3)
C6 0.059(4) 0.047(3) 0.052(3) -0.004(3) -0.021(3) 0.003(3)
C7 0.040(3) 0.039(3) 0.047(3) -0.005(2) -0.016(2) -0.006(2)
C8 0.048(3) 0.033(3) 0.047(3) -0.009(2) -0.017(2) 0.004(2)
C9 0.035(3) 0.037(3) 0.049(3) -0.011(2) -0.005(2) -0.005(2)
C10 0.050(3) 0.051(3) 0.059(4) -0.021(3) -0.012(3) 0.006(3)
C11 0.041(3) 0.032(2) 0.036(3) -0.005(2) -0.011(2) -0.008(2)
C12 0.037(3) 0.040(3) 0.039(3) -0.010(2) -0.007(2) -0.010(2)
C13 0.049(3) 0.044(3) 0.041(3) -0.002(2) -0.013(2) -0.015(2)
C14 0.050(3) 0.052(3) 0.038(3) -0.011(3) -0.013(2) -0.004(3)
C15 0.043(3) 0.044(3) 0.044(3) -0.016(3) -0.016(2) -0.007(2)
C16 0.040(3) 0.039(3) 0.043(3) -0.012(2) -0.012(2) -0.007(2)
C21 0.038(3) 0.032(2) 0.039(3) -0.012(2) -0.014(2) -0.001(2)
C22 0.042(3) 0.031(3) 0.049(3) -0.008(2) -0.016(2) -0.004(2)
C23 0.064(3) 0.038(3) 0.056(3) -0.010(3) -0.027(3) -0.011(3)
C24 0.050(3) 0.047(3) 0.062(4) -0.027(3) -0.022(3) 0.002(3)
C25 0.040(3) 0.063(4) 0.042(3) -0.019(3) -0.013(2) -0.001(3)
C26 0.036(3) 0.044(3) 0.043(3) -0.013(2) -0.013(2) -0.001(2)
C31 0.040(3) 0.034(3) 0.041(3) -0.007(2) -0.014(2) -0.005(2)
C32 0.045(3) 0.035(3) 0.047(3) -0.002(2) -0.011(2) -0.010(2)
C33 0.049(3) 0.051(3) 0.040(3) -0.006(3) -0.007(2) -0.014(3)
C34 0.063(4) 0.058(4) 0.039(3) -0.012(3) -0.017(3) -0.013(3)
C35 0.047(3) 0.052(3) 0.055(3) -0.017(3) -0.018(3) -0.012(3)
C36 0.037(3) 0.039(3) 0.043(3) -0.009(2) -0.016(2) -0.006(2)
C41 0.036(3) 0.035(3) 0.040(3) -0.006(2) -0.009(2) 0.001(2)
C42 0.042(3) 0.047(3) 0.049(3) -0.017(3) -0.006(2) -0.005(2)
C43 0.052(3) 0.057(4) 0.049(3) -0.013(3) -0.018(3) -0.005(3)
C44 0.066(4) 0.054(4) 0.045(3) -0.005(3) -0.018(3) 0.000(3)
C45 0.065(4) 0.049(3) 0.055(4) -0.006(3) -0.015(3) -0.013(3)
C46 0.043(3) 0.040(3) 0.041(3) -0.009(2) -0.007(2) -0.004(2)
C51 0.048(3) 0.041(3) 0.047(3) -0.008(3) -0.011(2) -0.011(2)
C52 0.050(3) 0.055(3) 0.048(3) -0.008(3) -0.008(2) -0.023(3)
C53 0.057(3) 0.055(4) 0.048(3) -0.008(3) -0.007(3) -0.028(3)
C54 0.057(4) 0.051(4) 0.080(4) -0.005(3) -0.019(3) -0.019(3)
C55 0.054(4) 0.079(5) 0.103(6) -0.021(4) -0.025(4) -0.025(3)
C56 0.063(4) 0.081(5) 0.074(4) -0.019(4) -0.016(3) -0.038(4)
C57 0.085(5) 0.068(4) 0.063(4) -0.011(3) -0.004(3) -0.048(4)
C58 0.062(4) 0.066(4) 0.056(4) -0.010(3) -0.011(3) -0.030(3)
C70 0.045(3) 0.044(3) 0.064(4) -0.003(3) -0.027(3) -0.008(2)
C71 0.058(3) 0.048(3) 0.050(3) -0.007(3) -0.023(3) -0.014(3)
C72 0.053(3) 0.050(3) 0.061(4) -0.007(3) -0.026(3) -0.019(3)
C73 0.041(3) 0.047(3) 0.062(4) 0.001(3) -0.019(3) -0.013(3)
C74 0.055(3) 0.068(4) 0.051(3) -0.021(3) -0.015(3) -0.011(3)
C75 0.055(3) 0.044(3) 0.067(4) -0.020(3) -0.022(3) -0.004(3)
C80 0.050(3) 0.059(4) 0.070(4) 0.001(3) -0.025(3) -0.021(3)
C81 0.060(4) 0.057(4) 0.085(5) -0.007(4) -0.037(4) -0.021(3)
C82 0.068(4) 0.093(6) 0.067(5) -0.009(4) -0.025(4) -0.027(4)
C83 0.068(4) 0.062(4) 0.099(6) 0.011(4) -0.043(4) -0.027(4)
C84 0.054(4) 0.049(4) 0.096(5) -0.011(4) -0.024(4) -0.014(3)
C85 0.052(3) 0.036(3) 0.094(5) -0.002(3) -0.031(3) -0.010(3)
C121 0.045(3) 0.040(3) 0.046(3) -0.007(2) -0.009(2) -0.012(2)
C122 0.045(3) 0.058(4) 0.084(4) -0.018(3) -0.015(3) -0.018(3)
C123 0.071(4) 0.042(3) 0.061(4) -0.005(3) -0.015(3) -0.024(3)
C161 0.059(3) 0.046(3) 0.045(3) -0.008(3) -0.021(2) -0.022(3)
C162 0.054(3) 0.064(4) 0.059(4) -0.006(3) -0.018(3) -0.023(3)
C163 0.084(4) 0.059(4) 0.068(4) -0.018(3) -0.025(3) -0.032(3)
C221 0.059(3) 0.046(3) 0.051(3) -0.011(3) -0.013(3) -0.025(3)
C222 0.082(5) 0.065(4) 0.078(5) 0.001(4) -0.023(4) -0.035(4)
C223 0.053(4) 0.082(5) 0.080(5) -0.021(4) -0.006(3) -0.013(3)
C261 0.045(3) 0.052(3) 0.041(3) -0.011(3) -0.012(2) -0.015(2)
C262 0.069(4) 0.062(4) 0.050(3) 0.004(3) -0.022(3) -0.022(3)
C263 0.044(3) 0.078(4) 0.061(4) -0.021(3) -0.004(3) -0.018(3)
C321 0.057(3) 0.039(3) 0.050(3) 0.000(3) -0.006(3) -0.019(3)
C322 0.061(4) 0.074(4) 0.067(4) -0.016(4) -0.009(3) -0.035(3)
C323 0.105(6) 0.059(4) 0.077(5) 0.007(4) -0.010(4) -0.040(4)
C361 0.044(3) 0.046(3) 0.047(3) -0.008(3) -0.013(2) -0.016(2)
C362 0.075(4) 0.052(4) 0.070(4) -0.007(3) -0.013(3) -0.027(3)
C363 0.041(3) 0.070(4) 0.108(6) 0.000(4) -0.014(3) -0.017(3)
C421 0.052(3) 0.053(3) 0.052(3) -0.016(3) -0.015(3) -0.008(3)
C422 0.052(3) 0.080(4) 0.050(3) -0.009(3) -0.017(3) -0.023(3)
C423 0.083(5) 0.062(4) 0.076(4) -0.032(4) -0.017(4) -0.023(3)
C461 0.059(3) 0.054(3) 0.050(3) 0.001(3) -0.016(3) -0.026(3)
C462 0.066(4) 0.061(4) 0.068(4) -0.017(3) -0.018(3) -0.022(3)
C463 0.065(4) 0.096(6) 0.135(7) -0.056(6) -0.042(5) 0.003(4)

loop_
_atom_type_symbol
_atom_type_description
_atom_type_scat_dispersion_real
_atom_type_scat_dispersion_imag
_atom_type_scat_source
C C 0.0033 0.0016 'International Tables Vol C Tables 4.2.6.8 and 6.1.1.4'
H H 0.0000 0.0000 'International Tables Vol C Tables 4.2.6.8 and 6.1.1.4'
N N 0.0061 0.0033 'International Tables Vol C Tables 4.2.6.8 and 6.1.1.4'
F F 0.0171 0.0103 'International Tables Vol C Tables 4.2.6.8 and 6.1.1.4'
Ge Ge 0.1547 1.8001 'International Tables Vol C Tables 4.2.6.8 and 6.1.1.4'
Ag Ag -0.8971 1.1015 'International Tables Vol C Tables 4.2.6.8 and 6.1.1.4'

loop_
_geom_angle_atom_site_label_1
_geom_angle_atom_site_label_2
_geom_angle_atom_site_label_3
_geom_angle
Ge2 Ag1 Ge1 176.23(2)
C70 Ag2 C80 179.4(2)
C61 Ge1 N1 100.6(8)
C61 Ge1 N2 99.8(9)
N1 Ge1 N2 95.42(15)
C61 Ge1 C61A 3.4(13)
N1 Ge1 C61A 97.2(6)
N2 Ge1 C61A 100.3(7)
C61 Ge1 Ag1 122.2(8)
N1 Ge1 Ag1 119.59(12)
N2 Ge1 Ag1 114.30(11)
C61A Ge1 Ag1 124.6(6)
N3 Ge2 C51 99.4(2)
N3 Ge2 N4 95.21(16)
C51 Ge2 N4 99.9(2)
N3 Ge2 Ag1 120.66(12)
C51 Ge2 Ag1 121.71(15)
N4 Ge2 Ag1 115.02(13)
C2 N1 C11 121.0(4)
C2 N1 Ge1 121.7(3)
C11 N1 Ge1 117.1(3)
C4 N2 C21 121.3(4)
C4 N2 Ge1 122.0(3)
C21 N2 Ge1 116.6(3)
C7 N3 C31 120.5(4)
C7 N3 Ge2 122.9(3)
C31 N3 Ge2 116.4(3)
C9 N4 C41 122.3(4)
C9 N4 Ge2 121.7(3)
C41 N4 Ge2 116.0(3)
C2 C1 H1A 109.5
C2 C1 H1B 109.5
H1A C1 H1B 109.5
C2 C1 H1C 109.5
H1A C1 H1C 109.5
H1B C1 H1C 109.5
N1 C2 C3 122.8(4)
N1 C2 C1 120.4(4)
C3 C2 C1 116.7(4)
C4 C3 C2 127.5(4)
C4 C3 H3A 116.3
C2 C3 H3A 116.3
N2 C4 C3 123.0(4)
N2 C4 C5 119.3(4)
C3 C4 C5 117.7(4)
C4 C5 H5A 109.5
C4 C5 H5B 109.5
H5A C5 H5B 109.5
C4 C5 H5C 109.5
H5A C5 H5C 109.5
H5B C5 H5C 109.5
C7 C6 H6A 109.5
C7 C6 H6B 109.5
H6A C6 H6B 109.5
C7 C6 H6C 109.5
H6A C6 H6C 109.5
H6B C6 H6C 109.5
N3 C7 C8 122.1(4)
N3 C7 C6 119.4(4)
C8 C7 C6 118.5(4)
C9 C8 C7 128.3(4)
C9 C8 H8A 115.8
C7 C8 H8A 115.8
N4 C9 C8 123.4(4)
N4 C9 C10 118.1(5)
C8 C9 C10 118.4(4)
C9 C10 H10A 109.5
C9 C10 H10B 109.5
H10A C10 H10B 109.5
C9 C10 H10C 109.5
H10A C10 H10C 109.5
H10B C10 H10C 109.5
C16 C11 C12 121.5(4)
C16 C11 N1 120.5(4)
C12 C11 N1 118.0(4)
C13 C12 C11 117.6(4)
C13 C12 C121 120.9(5)
C11 C12 C121 121.4(4)
C14 C13 C12 121.3(5)
C14 C13 H13A 119.4
C12 C13 H13A 119.4
C15 C14 C13 120.3(5)
C15 C14 H14A 119.8
C13 C14 H14A 119.8
C14 C15 C16 121.9(5)
C14 C15 H15A 119.1
C16 C15 H15A 119.1
C11 C16 C15 117.4(5)
C11 C16 C161 124.1(4)
C15 C16 C161 118.5(4)
C22 C21 C26 122.7(4)
C22 C21 N2 118.4(4)
C26 C21 N2 118.8(4)
C21 C22 C23 118.4(5)
C21 C22 C221 123.9(4)
C23 C22 C221 117.6(5)
C24 C23 C22 120.1(5)
C24 C23 H23A 120.0
C22 C23 H23A 120.0
C23 C24 C25 120.5(5)
C23 C24 H24A 119.7
C25 C24 H24A 119.7
C24 C25 C26 121.5(5)
C24 C25 H25A 119.3
C26 C25 H25A 119.3
C25 C26 C21 116.7(5)
C25 C26 C261 119.5(5)
C21 C26 C261 123.8(4)
C32 C31 C36 122.5(4)
C32 C31 N3 119.5(4)
C36 C31 N3 117.9(4)
C33 C32 C31 117.3(5)
C33 C32 C321 119.4(5)
C31 C32 C321 123.3(5)
C34 C33 C32 121.9(5)
C34 C33 H33A 119.0
C32 C33 H33A 119.0
C33 C34 C35 120.0(5)
C33 C34 H34A 120.0
C35 C34 H34A 120.0
C36 C35 C34 121.1(5)
C36 C35 H35A 119.4
C34 C35 H35A 119.4
C35 C36 C31 117.1(5)
C35 C36 C361 120.4(5)
C31 C36 C361 122.4(4)
C46 C41 C42 122.6(5)
C46 C41 N4 117.9(5)
C42 C41 N4 119.5(5)
C43 C42 C41 117.2(5)
C43 C42 C421 118.8(5)
C41 C42 C421 124.0(5)
C42 C43 C44 121.6(6)
C42 C43 H43A 119.2
C44 C43 H43A 119.2
C45 C44 C43 119.7(6)
C45 C44 H44A 120.2
C43 C44 H44A 120.2
C44 C45 C46 121.3(6)
C44 C45 H45A 119.4
C46 C45 H45A 119.4
C45 C46 C41 117.7(5)
C45 C46 C461 118.6(5)
C41 C46 C461 123.7(5)
C52 C51 Ge2 171.6(5)
C51 C52 C53 177.1(6)
C54 C53 C58 118.1(5)
C54 C53 C52 121.5(6)
C58 C53 C52 120.3(5)
C55 C54 C53 121.5(6)
C55 C54 H54A 119.2
C53 C54 H54A 119.2
C54 C55 C56 120.5(6)
C54 C55 H55A 119.7
C56 C55 H55A 119.7
C57 C56 C55 120.0(6)
C57 C56 H56A 120.0
C55 C56 H56A 120.0
C56 C57 C58 120.6(6)
C56 C57 H57A 119.7
C58 C57 H57A 119.7
C53 C58 C57 119.3(6)
C53 C58 H58A 120.3
C57 C58 H58A 120.3
C62 C61 Ge1 170(2)
C61 C62 C63 173.6(18)
C64 C63 C68 120.0
C64 C63 C62 122.3(8)
C68 C63 C62 117.6(8)
C65 C64 C63 120.0
C65 C64 H64A 120.0
C63 C64 H64A 120.0
C64 C65 C66 120.0
C64 C65 H65A 120.0
C66 C65 H65A 120.0
C67 C66 C65 120.0
C67 C66 H66A 120.0
C65 C66 H66A 120.0
C68 C67 C66 120.0
C68 C67 H67A 120.0
C66 C67 H67A 120.0
C67 C68 C63 120.0
C67 C68 H68A 120.0
C63 C68 H68A 120.0
C62A C61A Ge1 175.2(19)
C61A C62A C63A 173.2(19)
C64A C63A C68A 120.0
C64A C63A C62A 118.3(9)
C68A C63A C62A 121.7(9)
C63A C64A C65A 120.0
C63A C64A H64B 120.0
C65A C64A H64B 120.0
C64A C65A C66A 120.0
C64A C65A H65B 120.0
C66A C65A H65B 120.0
C67A C66A C65A 120.0
C67A C66A H66B 120.0
C65A C66A H66B 120.0
C66A C67A C68A 120.0
C66A C67A H67B 120.0
C68A C67A H67B 120.0
C67A C68A C63A 120.0
C67A C68A H68B 120.0
C63A C68A H68B 120.0
C75 C70 C71 112.5(5)
C75 C70 Ag2 126.1(4)
C71 C70 Ag2 121.4(4)
C72 C71 F71 116.4(5)
C72 C71 C70 125.0(5)
F71 C71 C70 118.5(5)
C71 C72 F72 121.5(5)
C71 C72 C73 119.6(5)
F72 C72 C73 118.9(5)
F73 C73 C74 121.2(6)
F73 C73 C72 120.3(5)
C74 C73 C72 118.5(6)
F74 C74 C73 119.2(6)
F74 C74 C75 122.1(6)
C73 C74 C75 118.6(5)
C70 C75 F75 119.3(6)
C70 C75 C74 125.8(5)
F75 C75 C74 115.0(5)
C81 C80 C85 114.4(6)
C81 C80 Ag2 124.5(5)
C85 C80 Ag2 120.9(5)
C80 C81 F81 120.5(6)
C80 C81 C82 124.5(7)
F81 C81 C82 115.0(6)
F82 C82 C81 121.9(7)
F82 C82 C83 119.6(7)
C81 C82 C83 118.5(7)
F83 C83 C84 121.2(7)
F83 C83 C82 120.3(8)
C84 C83 C82 118.5(7)
C85 C84 F84 123.0(7)
C85 C84 C83 119.1(7)
F84 C84 C83 117.8(6)
C84 C85 F85 115.4(6)
C84 C85 C80 124.8(7)
F85 C85 C80 119.8(6)
C12 C121 C122 112.4(4)
C12 C121 C123 112.4(4)
C122 C121 C123 110.1(5)
C12 C121 H12A 107.2
C122 C121 H12A 107.2
C123 C121 H12A 107.2
C121 C122 H12B 109.5
C121 C122 H12C 109.5
H12B C122 H12C 109.5
C121 C122 H12D 109.5
H12B C122 H12D 109.5
H12C C122 H12D 109.5
C121 C123 H12E 109.5
C121 C123 H12F 109.5
H12E C123 H12F 109.5
C121 C123 H12G 109.5
H12E C123 H12G 109.5
H12F C123 H12G 109.5
C16 C161 C162 111.3(4)
C16 C161 C163 112.1(4)
C162 C161 C163 110.8(5)
C16 C161 H16A 107.5
C162 C161 H16A 107.5
C163 C161 H16A 107.5
C161 C162 H16B 109.5
C161 C162 H16C 109.5
H16B C162 H16C 109.5
C161 C162 H16D 109.5
H16B C162 H16D 109.5
H16C C162 H16D 109.5
C161 C163 H16E 109.5
C161 C163 H16F 109.5
H16E C163 H16F 109.5
C161 C163 H16G 109.5
H16E C163 H16G 109.5
H16F C163 H16G 109.5
C223 C221 C222 109.5(5)
C223 C221 C22 112.0(5)
C222 C221 C22 111.7(5)
C223 C221 H22A 107.8
C222 C221 H22A 107.8
C22 C221 H22A 107.8
C221 C222 H22B 109.5
C221 C222 H22C 109.5
H22B C222 H22C 109.5
C221 C222 H22D 109.5
H22B C222 H22D 109.5
H22C C222 H22D 109.5
C221 C223 H22E 109.5
C221 C223 H22F 109.5
H22E C223 H22F 109.5
C221 C223 H22G 109.5
H22E C223 H22G 109.5
H22F C223 H22G 109.5
C26 C261 C262 111.4(5)
C26 C261 C263 111.5(5)
C262 C261 C263 110.5(5)
C26 C261 H26A 107.8
C262 C261 H26A 107.8
C263 C261 H26A 107.8
C261 C262 H26B 109.5
C261 C262 H26C 109.5
H26B C262 H26C 109.5
C261 C262 H26D 109.5
H26B C262 H26D 109.5
H26C C262 H26D 109.5
C261 C263 H26E 109.5
C261 C263 H26F 109.5
H26E C263 H26F 109.5
C261 C263 H26G 109.5
H26E C263 H26G 109.5
H26F C263 H26G 109.5
C32 C321 C323 112.0(5)
C32 C321 C322 109.9(4)
C323 C321 C322 109.2(5)
C32 C321 H32A 108.6
C323 C321 H32A 108.6
C322 C321 H32A 108.6
C321 C322 H32B 109.5
C321 C322 H32C 109.5
H32B C322 H32C 109.5
C321 C322 H32D 109.5
H32B C322 H32D 109.5
H32C C322 H32D 109.5
C321 C323 H32E 109.5
C321 C323 H32F 109.5
H32E C323 H32F 109.5
C321 C323 H32G 109.5
H32E C323 H32G 109.5
H32F C323 H32G 109.5
C36 C361 C362 112.8(4)
C36 C361 C363 111.9(5)
C362 C361 C363 110.9(5)
C36 C361 H36A 107.0
C362 C361 H36A 107.0
C363 C361 H36A 107.0
C361 C362 H36B 109.5
C361 C362 H36C 109.5
H36B C362 H36C 109.5
C361 C362 H36D 109.5
H36B C362 H36D 109.5
H36C C362 H36D 109.5
C361 C363 H36E 109.5
C361 C363 H36F 109.5
H36E C363 H36F 109.5
C361 C363 H36G 109.5
H36E C363 H36G 109.5
H36F C363 H36G 109.5
C42 C421 C422 111.4(5)
C42 C421 C423 110.4(5)
C422 C421 C423 110.2(5)
C42 C421 H42A 108.2
C422 C421 H42A 108.2
C423 C421 H42A 108.2
C421 C422 H42B 109.5
C421 C422 H42C 109.5
H42B C422 H42C 109.5
C421 C422 H42D 109.5
H42B C422 H42D 109.5
H42C C422 H42D 109.5
C421 C423 H42E 109.5
C421 C423 H42F 109.5
H42E C423 H42F 109.5
C421 C423 H42G 109.5
H42E C423 H42G 109.5
H42F C423 H42G 109.5
C46 C461 C462 113.9(5)
C46 C461 C463 110.5(5)
C462 C461 C463 109.7(5)
C46 C461 H46A 107.5
C462 C461 H46A 107.5
C463 C461 H46A 107.5
C461 C462 H46B 109.5
C461 C462 H46C 109.5
H46B C462 H46C 109.5
C461 C462 H46D 109.5
H46B C462 H46D 109.5
H46C C462 H46D 109.5
C461 C463 H46E 109.5
C461 C463 H46F 109.5
H46E C463 H46F 109.5
C461 C463 H46G 109.5
H46E C463 H46G 109.5
H46F C463 H46G 109.5
C92 C91 C96 120.0
C92 C91 C97 123.7(15)
C96 C91 C97 116.1(15)
C91 C92 C93 120.0
C91 C92 H92A 120.0
C93 C92 H92A 120.0
C94 C93 C92 120.0
C94 C93 H93A 120.0
C92 C93 H93A 120.0
C95 C94 C93 120.0
C95 C94 H94A 120.0
C93 C94 H94A 120.0
C94 C95 C96 120.0
C94 C95 H95A 120.0
C96 C95 H95A 120.0
C95 C96 C91 120.0
C95 C96 H96A 120.0
C91 C96 H96A 120.0
C91 C97 H97A 109.5
C91 C97 H97B 109.5
H97A C97 H97B 109.5
C91 C97 H97C 109.5
H97A C97 H97C 109.5
H97B C97 H97C 109.5
C97A C91A C92A 132(3)
C97A C91A C96A 108(3)
C92A C91A C96A 120.0
C91A C92A C93A 120.0
C91A C92A H92B 120.0
C93A C92A H92B 120.0
C94A C93A C92A 120.0
C94A C93A H93B 120.0
C92A C93A H93B 120.0
C93A C94A C95A 120.0
C93A C94A H94B 120.0
C95A C94A H94B 120.0
C96A C95A C94A 120.0
C96A C95A H95B 120.0
C94A C95A H95B 120.0
C95A C96A C91A 120.0
C95A C96A H96B 120.0
C91A C96A H96B 120.0
C102 C101 C106 120.0
C102 C101 C107 117.4(9)
C106 C101 C107 122.6(9)
C101 C102 C103 120.0
C101 C102 H10D 120.0
C103 C102 H10D 120.0
C102 C103 C104 120.0
C102 C103 H10E 120.0
C104 C103 H10E 120.0
C105 C104 C103 120.0
C105 C104 H10F 120.0
C103 C104 H10F 120.0
C104 C105 C106 120.0
C104 C105 H10G 120.0
C106 C105 H10G 120.0
C105 C106 C101 120.0
C105 C106 H10H 120.0
C101 C106 H10H 120.0
C101 C107 H10I 109.5
C101 C107 H10J 109.5
H10I C107 H10J 109.5
C101 C107 H10K 109.5
H10I C107 H10K 109.5
H10J C107 H10K 109.5
C117 C111 C112 120.6(15)
C117 C111 C116 119.4(15)
C112 C111 C116 120.0
C113 C112 C111 120.0
C113 C112 H11A 120.0
C111 C112 H11A 120.0
C112 C113 C114 120.0
C112 C113 H11B 120.0
C114 C113 H11B 120.0
C115 C114 C113 120.0
C115 C114 H11C 120.0
C113 C114 H11C 120.0
C114 C115 C116 120.0
C114 C115 H11D 120.0
C116 C115 H11D 120.0
C115 C116 C111 120.0
C115 C116 H11E 120.0
C111 C116 H11E 120.0
C111 C117 H11F 109.5
C111 C117 H11G 109.5
H11F C117 H11G 109.5
C111 C117 H11H 109.5
H11F C117 H11H 109.5
H11G C117 H11H 109.5

loop_
_geom_bond_atom_site_label_1
_geom_bond_atom_site_label_2
_geom_bond_distance
Ag1 Ge2 2.4731(10)
Ag1 Ge1 2.4732(10)
Ag2 C70 2.101(6)
Ag2 C80 2.103(6)
Ge1 C61 1.85(3)
Ge1 N1 1.927(4)
Ge1 N2 1.928(4)
Ge1 C61A 2.00(2)
Ge2 N3 1.927(4)
Ge2 C51 1.929(6)
Ge2 N4 1.937(4)
N1 C2 1.345(6)
N1 C11 1.439(6)
N2 C4 1.331(6)
N2 C21 1.458(6)
N3 C7 1.338(6)
N3 C31 1.467(6)
N4 C9 1.337(6)
N4 C41 1.451(6)
F71 C71 1.378(6)
F72 C72 1.363(6)
F73 C73 1.333(7)
F74 C74 1.342(6)
F75 C75 1.373(6)
F81 C81 1.381(7)
F82 C82 1.355(8)
F83 C83 1.342(8)
F84 C84 1.356(7)
F85 C85 1.369(8)
C1 C2 1.481(6)
C1 H1A 0.9800
C1 H1B 0.9800
C1 H1C 0.9800
C2 C3 1.405(7)
C3 C4 1.399(6)
C3 H3A 0.9500
C4 C5 1.491(6)
C5 H5A 0.9800
C5 H5B 0.9800
C5 H5C 0.9800
C6 C7 1.498(7)
C6 H6A 0.9800
C6 H6B 0.9800
C6 H6C 0.9800
C7 C8 1.407(7)
C8 C9 1.381(7)
C8 H8A 0.9500
C9 C10 1.496(7)
C10 H10A 0.9800
C10 H10B 0.9800
C10 H10C 0.9800
C11 C16 1.403(7)
C11 C12 1.418(7)
C12 C13 1.397(7)
C12 C121 1.507(7)
C13 C14 1.382(7)
C13 H13A 0.9500
C14 C15 1.356(8)
C14 H14A 0.9500
C15 C16 1.411(7)
C15 H15A 0.9500
C16 C161 1.517(7)
C21 C22 1.380(7)
C21 C26 1.424(7)
C22 C23 1.416(7)
C22 C221 1.524(7)
C23 C24 1.380(8)
C23 H23A 0.9500
C24 C25 1.396(8)
C24 H24A 0.9500
C25 C26 1.396(7)
C25 H25A 0.9500
C26 C261 1.492(8)
C31 C32 1.403(7)
C31 C36 1.413(7)
C32 C33 1.386(7)
C32 C321 1.531(8)
C33 C34 1.371(8)
C33 H33A 0.9500
C34 C35 1.392(8)
C34 H34A 0.9500
C35 C36 1.392(7)
C35 H35A 0.9500
C36 C361 1.509(7)
C41 C46 1.393(7)
C41 C42 1.409(7)
C42 C43 1.385(8)
C42 C421 1.507(8)
C43 C44 1.389(9)
C43 H43A 0.9500
C44 C45 1.384(8)
C44 H44A 0.9500
C45 C46 1.391(8)
C45 H45A 0.9500
C46 C461 1.521(7)
C51 C52 1.202(7)
C52 C53 1.433(8)
C53 C54 1.377(8)
C53 C58 1.389(8)
C54 C55 1.370(9)
C54 H54A 0.9500
C55 C56 1.372(9)
C55 H55A 0.9500
C56 C57 1.338(9)
C56 H56A 0.9500
C57 C58 1.426(8)
C57 H57A 0.9500
C58 H58A 0.9500
C61 C62 1.26(3)
C62 C63 1.431(16)
C63 C64 1.3900
C63 C68 1.3900
C64 C65 1.3900
C64 H64A 0.9500
C65 C66 1.3900
C65 H65A 0.9500
C66 C67 1.3900
C66 H66A 0.9500
C67 C68 1.3900
C67 H67A 0.9500
C68 H68A 0.9500
C61A C62A 1.14(3)
C62A C63A 1.435(18)
C63A C64A 1.3900
C63A C68A 1.3900
C64A C65A 1.3900
C64A H64B 0.9500
C65A C66A 1.3900
C65A H65B 0.9500
C66A C67A 1.3900
C66A H66B 0.9500
C67A C68A 1.3900
C67A H67B 0.9500
C68A H68B 0.9500
C70 C75 1.357(8)
C70 C71 1.383(7)
C71 C72 1.354(8)
C72 C73 1.380(8)
C73 C74 1.365(8)
C74 C75 1.380(9)
C80 C81 1.338(9)
C80 C85 1.374(8)
C81 C82 1.383(10)
C82 C83 1.390(10)
C83 C84 1.371(10)
C84 C85 1.355(9)
C121 C122 1.540(7)
C121 C123 1.551(7)
C121 H12A 1.0000
C122 H12B 0.9800
C122 H12C 0.9800
C122 H12D 0.9800
C123 H12E 0.9800
C123 H12F 0.9800
C123 H12G 0.9800
C161 C162 1.530(7)
C161 C163 1.551(7)
C161 H16A 1.0000
C162 H16B 0.9800
C162 H16C 0.9800
C162 H16D 0.9800
C163 H16E 0.9800
C163 H16F 0.9800
C163 H16G 0.9800
C221 C223 1.498(8)
C221 C222 1.515(8)
C221 H22A 1.0000
C222 H22B 0.9800
C222 H22C 0.9800
C222 H22D 0.9800
C223 H22E 0.9800
C223 H22F 0.9800
C223 H22G 0.9800
C261 C262 1.519(7)
C261 C263 1.528(7)
C261 H26A 1.0000
C262 H26B 0.9800
C262 H26C 0.9800
C262 H26D 0.9800
C263 H26E 0.9800
C263 H26F 0.9800
C263 H26G 0.9800
C321 C323 1.531(8)
C321 C322 1.538(8)
C321 H32A 1.0000
C322 H32B 0.9800
C322 H32C 0.9800
C322 H32D 0.9800
C323 H32E 0.9800
C323 H32F 0.9800
C323 H32G 0.9800
C361 C362 1.525(8)
C361 C363 1.531(7)
C361 H36A 1.0000
C362 H36B 0.9800
C362 H36C 0.9800
C362 H36D 0.9800
C363 H36E 0.9800
C363 H36F 0.9800
C363 H36G 0.9800
C421 C422 1.510(7)
C421 C423 1.529(7)
C421 H42A 1.0000
C422 H42B 0.9800
C422 H42C 0.9800
C422 H42D 0.9800
C423 H42E 0.9800
C423 H42F 0.9800
C423 H42G 0.9800
C461 C462 1.532(8)
C461 C463 1.547(9)
C461 H46A 1.0000
C462 H46B 0.9800
C462 H46C 0.9800
C462 H46D 0.9800
C463 H46E 0.9800
C463 H46F 0.9800
C463 H46G 0.9800
C91 C92 1.3900
C91 C96 1.3900
C91 C97 1.487(17)
C92 C93 1.3900
C92 H92A 0.9500
C93 C94 1.3900
C93 H93A 0.9500
C94 C95 1.3900
C94 H94A 0.9500
C95 C96 1.3900
C95 H95A 0.9500
C96 H96A 0.9500
C97 H97A 0.9800
C97 H97B 0.9800
C97 H97C 0.9800
C91A C97A 1.34(3)
C91A C92A 1.3900
C91A C96A 1.3900
C92A C93A 1.3900
C92A H92B 0.9500
C93A C94A 1.3900
C93A H93B 0.9500
C94A C95A 1.3900
C94A H94B 0.9500
C95A C96A 1.3900
C95A H95B 0.9500
C96A H96B 0.9500
C97A H97D 0.9800
C97A H97E 0.9800
C97A H97F 0.9800
C101 C102 1.3900
C101 C106 1.3900
C101 C107 1.515(14)
C102 C103 1.3900
C102 H10D 0.9500
C103 C104 1.3900
C103 H10E 0.9500
C104 C105 1.3900
C104 H10F 0.9500
C105 C106 1.3900
C105 H10G 0.9500
C106 H10H 0.9500
C107 H10I 0.9800
C107 H10J 0.9800
C107 H10K 0.9800
C111 C117 1.14(2)
C111 C112 1.3900
C111 C116 1.3900
C112 C113 1.3900
C112 H11A 0.9500
C113 C114 1.3900
C113 H11B 0.9500
C114 C115 1.3900
C114 H11C 0.9500
C115 C116 1.3900
C115 H11D 0.9500
C116 H11E 0.9500
C117 H11F 0.9800
C117 H11G 0.9800
C117 H11H 0.9800
